data_2217703
loop_
_publ_author_name
'Qing-Li Wei'
'Fu-Jin He'
'Fang Li'
'Sai Bi'

_publ_section_title 3,3-Dimethyl-1-[5-(1<i>H</i>-1,2,4-triazol-1-ylmethyl)-1,3,4-thiadiazol-2-ylsulfanyl]butan-2-one
_journal_coeditor_code YA2060
_journal_issue 2
_journal_name_full 'Acta Crystallographica Section E'
_journal_page_first o412
_journal_page_last o412
_journal_paper_doi 10.1107/S1600536807068286
_journal_volume 64
_journal_year 2008
_chemical_formula_iupac 'C11 H15 N5 O S2'
_chemical_formula_moiety 'C11 H15 N5 O S2'
_chemical_formula_sum 'C11 H15 N5 O S2'
_chemical_formula_weight 297.40
_chemical_name_systematic
;
3,3-Dimethyl-1-[5-(1H-1,2,4-triazol-1-ylmethyl)-1,3,4-thiadiazol-2-\
ylsulfanyl]butan-2-one
;
_space_group_IT_number 2
_symmetry_cell_setting triclinic
_symmetry_space_group_name_Hall '-P 1'
_symmetry_space_group_name_H-M 'P -1'
_atom_sites_solution_hydrogens geom
_atom_sites_solution_primary direct
_atom_sites_solution_secondary difmap
_audit_creation_method SHELXL-97
_cell_angle_alpha 60.7280(10)
_cell_angle_beta 80.3400(10)
_cell_angle_gamma 65.4160(10)
_cell_formula_units_Z 2
_cell_length_a 8.9723(8)
_cell_length_b 10.1103(8)
_cell_length_c 10.1734(8)
_cell_measurement_reflns_used 2210
_cell_measurement_temperature 293(2)
_cell_measurement_theta_max 25.6
_cell_measurement_theta_min 2.5
_cell_volume 731.30(10)
_computing_cell_refinement 'SAINT (Siemens, 1996)'
_computing_data_collection 'SMART (Siemens, 1996)'
_computing_data_reduction 'SAINT  (Siemens, 1996)'
_computing_molecular_graphics 'SHELXTL (Sheldrick, 1997)'
_computing_publication_material
;
SHELXTL (Sheldrick, 1997), PARST (Nardelli, 1995) and PLATON
(Spek, 2003)
;
_computing_structure_refinement 'SHELXL97 (Sheldrick, 2008)'
_computing_structure_solution 'SHELXS97 (Sheldrick, 2008)'
_diffrn_ambient_temperature 293(2)
_diffrn_detector_area_resol_mean 8.33
_diffrn_measured_fraction_theta_full 0.984
_diffrn_measured_fraction_theta_max 0.984
_diffrn_measurement_device_type
;
Siemens SMART 1000 CCD area-detector
;
_diffrn_measurement_method \w
_diffrn_radiation_monochromator graphite
_diffrn_radiation_source 'fine-focus sealed tube'
_diffrn_radiation_type MoK\a
_diffrn_radiation_wavelength 0.71073
_diffrn_reflns_av_R_equivalents 0.010
_diffrn_reflns_av_sigmaI/netI 0.017
_diffrn_reflns_limit_h_max 10
_diffrn_reflns_limit_h_min -9
_diffrn_reflns_limit_k_max 12
_diffrn_reflns_limit_k_min -9
_diffrn_reflns_limit_l_max 12
_diffrn_reflns_limit_l_min -12
_diffrn_reflns_number 3810
_diffrn_reflns_theta_full 25.0
_diffrn_reflns_theta_max 25.0
_diffrn_reflns_theta_min 2.3
_diffrn_standards_decay_% 0
_diffrn_standards_interval_count 0
_diffrn_standards_number 0
_exptl_absorpt_coefficient_mu 0.364
_exptl_absorpt_correction_T_max 0.938
_exptl_absorpt_correction_T_min 0.865
_exptl_absorpt_correction_type multi-scan
_exptl_absorpt_process_details '(SADABS; Sheldrick, 1996)'
_exptl_crystal_colour colourless
_exptl_crystal_density_diffrn 1.351
_exptl_crystal_density_method 'not measured'
_exptl_crystal_description block
_exptl_crystal_F_000 312
_exptl_crystal_size_max 0.41
_exptl_crystal_size_mid 0.22
_exptl_crystal_size_min 0.18
_refine_diff_density_max 0.51
_refine_diff_density_min -0.38
_refine_ls_extinction_method none
_refine_ls_goodness_of_fit_ref 1.05
_refine_ls_hydrogen_treatment constr
_refine_ls_matrix_type full
_refine_ls_number_parameters 172
_refine_ls_number_reflns 2529
_refine_ls_number_restraints 0
_refine_ls_restrained_S_all 1.05
_refine_ls_R_factor_all 0.055
_refine_ls_R_factor_gt 0.050
_refine_ls_shift/su_max 0.000
_refine_ls_shift/su_mean 0.000
_refine_ls_structure_factor_coef Fsqd
_refine_ls_weighting_details 'calc w=1/[\s^2^(Fo^2^)+(0.0806P)^2^+0.357P] where P=(Fo^2^+2Fc^2^)/3'
_refine_ls_weighting_scheme calc
_refine_ls_wR_factor_gt 0.138
_refine_ls_wR_factor_ref 0.143
_reflns_number_gt 2246
_reflns_number_total 2529
_reflns_threshold_expression I>2\s(I)
_cod_data_source_file ya2060.cif
_cod_data_source_block I
_cod_depositor_comments
;
The following automatic conversions were performed:
'_symmetry_cell_setting' value 'Triclinic' changed to 'triclinic'
according to '/home/saulius/struct/CIF-dictionaries/cif_core.dic'
dictionary named 'cif_core.dic' version 2.4.1 from 2010-06-29.

Automatic conversion script
Id: cif_fix_enum 1527 2010-12-29 10:47:43Z saulius 

The following automatic conversions were performed:

'_symmetry_cell_setting' value 'Triclinic' changed to 'triclinic'
according to /home/saulius/struct/CIF-dictionaries/cif_core.dic
dictionary named 'cif_core.dic' version 2.4.1 from 2010-06-29.

Automatic conversion script
Id: cif_fix_values 1715 2011-07-08 13:25:40Z adriana 
;
_cod_database_code 2217703
_cod_database_fobs_code 2217703

loop_
_symmetry_equiv_pos_as_xyz
'x, y, z'
'-x, -y, -z'

loop_
_atom_site_type_symbol
_atom_site_label
_atom_site_fract_x
_atom_site_fract_y
_atom_site_fract_z
_atom_site_U_iso_or_equiv
_atom_site_adp_type
_atom_site_calc_flag
_atom_site_refinement_flags
_atom_site_occupancy
N N1 0.5556(3) 0.4597(3) 0.7067(3) 0.0680(7) Uani d . 1
N N2 0.6886(3) 0.4050(3) 0.7986(3) 0.0670(6) Uani d . 1
N N3 0.2627(3) 0.8466(3) 0.4764(2) 0.0546(5) Uani d . 1
N N4 0.2154(4) 0.9710(3) 0.5103(3) 0.0718(7) Uani d . 1
N N5 0.2371(4) 1.0629(3) 0.2618(3) 0.0762(7) Uani d . 1
O O1 1.0413(3) 0.4947(2) 0.7133(2) 0.0746(6) Uani d . 1
S S1 0.49906(8) 0.68646(9) 0.77341(9) 0.0627(3) Uani d . 1
S S2 0.81659(9) 0.48127(9) 0.96116(8) 0.0609(2) Uani d . 1
C C1 0.6733(3) 0.5099(3) 0.8425(3) 0.0508(6) Uani d . 1
C C2 0.4489(3) 0.6004(3) 0.6854(3) 0.0548(6) Uani d . 1
C C3 0.2921(4) 0.6795(4) 0.5949(4) 0.0698(8) Uani d . 1
H H3A 0.2954 0.6133 0.5496 0.084 Uiso calc R 1
H H3B 0.2013 0.6817 0.6618 0.084 Uiso calc R 1
C C4 0.2003(4) 1.0979(3) 0.3766(3) 0.0657(7) Uani d . 1
H H4 0.1665 1.2043 0.3630 0.079 Uiso calc R 1
C C5 0.2751(4) 0.9038(4) 0.3298(3) 0.0695(8) Uani d . 1
H H5 0.3066 0.8398 0.2807 0.083 Uiso calc R 1
C C6 0.9842(3) 0.3090(3) 0.9519(3) 0.0543(6) Uani d . 1
H H6A 1.0658 0.2611 1.0311 0.065 Uiso calc R 1
H H6B 0.9439 0.2261 0.9711 0.065 Uiso calc R 1
C C7 1.0658(3) 0.3532(3) 0.8017(3) 0.0501(6) Uani d . 1
C C8 1.1780(4) 0.2127(3) 0.7691(3) 0.0629(7) Uani d . 1
C C9 1.2994(7) 0.0845(7) 0.8962(5) 0.199(4) Uani d . 1
H H9A 1.3660 0.1311 0.9096 0.298 Uiso calc R 1
H H9B 1.3679 -0.0042 0.8744 0.298 Uiso calc R 1
H H9C 1.2430 0.0437 0.9868 0.298 Uiso calc R 1
C C10 1.2626(5) 0.2749(5) 0.6225(4) 0.0910(11) Uani d . 1
H H10A 1.3325 0.3208 0.6317 0.136 Uiso calc R 1
H H10B 1.1816 0.3581 0.5422 0.136 Uiso calc R 1
H H10C 1.3272 0.1853 0.6008 0.136 Uiso calc R 1
C C11 1.0686(7) 0.1417(8) 0.7445(8) 0.154(3) Uani d . 1
H H11A 1.1360 0.0522 0.7235 0.231 Uiso calc R 1
H H11B 0.9921 0.2261 0.6609 0.231 Uiso calc R 1
H H11C 1.0097 0.1028 0.8338 0.231 Uiso calc R 1

loop_
_atom_site_aniso_label
_atom_site_aniso_U_11
_atom_site_aniso_U_22
_atom_site_aniso_U_33
_atom_site_aniso_U_12
_atom_site_aniso_U_13
_atom_site_aniso_U_23
N1 0.0740(15) 0.0541(13) 0.0763(16) -0.0174(12) -0.0189(12) -0.0300(12)
N2 0.0678(14) 0.0555(13) 0.0776(16) -0.0112(11) -0.0206(12) -0.0341(12)
N3 0.0551(12) 0.0475(11) 0.0590(13) -0.0186(9) -0.0090(10) -0.0209(10)
N4 0.0947(18) 0.0605(14) 0.0618(14) -0.0268(13) 0.0001(13) -0.0315(12)
N5 0.0926(19) 0.0611(15) 0.0560(14) -0.0159(13) -0.0140(13) -0.0200(12)
O1 0.0788(13) 0.0500(11) 0.0763(13) -0.0282(10) 0.0123(11) -0.0161(10)
S1 0.0575(4) 0.0554(4) 0.0780(5) -0.0157(3) -0.0043(3) -0.0359(4)
S2 0.0656(4) 0.0655(5) 0.0606(4) -0.0234(3) -0.0027(3) -0.0359(4)
C1 0.0536(13) 0.0487(13) 0.0494(13) -0.0200(11) 0.0021(11) -0.0222(11)
C2 0.0572(14) 0.0470(14) 0.0568(14) -0.0238(12) -0.0020(11) -0.0175(11)
C3 0.0673(17) 0.0545(15) 0.0793(19) -0.0301(14) -0.0174(15) -0.0138(14)
C4 0.0773(18) 0.0486(15) 0.0634(17) -0.0160(13) -0.0089(14) -0.0239(13)
C5 0.0795(19) 0.0606(17) 0.0645(18) -0.0124(14) -0.0127(14) -0.0336(15)
C6 0.0585(14) 0.0493(13) 0.0493(14) -0.0200(11) -0.0091(11) -0.0161(11)
C7 0.0472(12) 0.0462(13) 0.0537(14) -0.0198(10) -0.0097(10) -0.0162(11)
C8 0.0658(16) 0.0536(15) 0.0588(16) -0.0192(13) 0.0017(13) -0.0216(13)
C9 0.181(6) 0.165(5) 0.085(3) 0.104(5) -0.051(3) -0.063(3)
C10 0.095(3) 0.095(3) 0.082(2) -0.037(2) 0.021(2) -0.046(2)
C11 0.170(5) 0.186(5) 0.237(7) -0.129(5) 0.117(5) -0.176(6)

loop_
_atom_type_symbol
_atom_type_description
_atom_type_scat_dispersion_real
_atom_type_scat_dispersion_imag
_atom_type_scat_source
C C 0.0033 0.0016 'International Tables Vol C Tables 4.2.6.8 and 6.1.1.4'
H H 0.0000 0.0000 'International Tables Vol C Tables 4.2.6.8 and 6.1.1.4'
N N 0.0061 0.0033 'International Tables Vol C Tables 4.2.6.8 and 6.1.1.4'
O O 0.0106 0.0060 'International Tables Vol C Tables 4.2.6.8 and 6.1.1.4'
S S 0.1246 0.1234 'International Tables Vol C Tables 4.2.6.8 and 6.1.1.4'

loop_
_geom_angle_atom_site_label_1
_geom_angle_atom_site_label_2
_geom_angle_atom_site_label_3
_geom_angle
C2 N1 N2 113.0(2)
C1 N2 N1 111.5(2)
C5 N3 N4 109.3(2)
C5 N3 C3 130.1(3)
N4 N3 C3 120.6(2)
C4 N4 N3 102.1(2)
C5 N5 C4 102.3(2)
C1 S1 C2 86.46(12)
C1 S2 C6 98.80(12)
N2 C1 S1 114.8(2)
N2 C1 S2 124.2(2)
S1 C1 S2 121.01(15)
N1 C2 C3 121.9(3)
N1 C2 S1 114.2(2)
C3 C2 S1 123.9(2)
N3 C3 C2 112.9(2)
N3 C3 H3A 109.0
C2 C3 H3A 109.0
N3 C3 H3B 109.0
C2 C3 H3B 109.0
H3A C3 H3B 107.8
N4 C4 N5 115.0(3)
N4 C4 H4 122.5
N5 C4 H4 122.5
N5 C5 N3 111.1(3)
N5 C5 H5 124.4
N3 C5 H5 124.4
C7 C6 S2 113.74(17)
C7 C6 H6A 108.8
S2 C6 H6A 108.8
C7 C6 H6B 108.8
S2 C6 H6B 108.8
H6A C6 H6B 107.7
O1 C7 C6 120.5(2)
O1 C7 C8 122.2(2)
C6 C7 C8 117.3(2)
C9 C8 C10 111.0(4)
C9 C8 C7 110.6(3)
C10 C8 C7 110.9(2)
C9 C8 C11 110.8(5)
C10 C8 C11 106.0(3)
C7 C8 C11 107.3(3)
C8 C9 H9A 109.5
C8 C9 H9B 109.5
H9A C9 H9B 109.5
C8 C9 H9C 109.5
H9A C9 H9C 109.5
H9B C9 H9C 109.5
C8 C10 H10A 109.5
C8 C10 H10B 109.5
H10A C10 H10B 109.5
C8 C10 H10C 109.5
H10A C10 H10C 109.5
H10B C10 H10C 109.5
C8 C11 H11A 109.5
C8 C11 H11B 109.5
H11A C11 H11B 109.5
C8 C11 H11C 109.5
H11A C11 H11C 109.5
H11B C11 H11C 109.5

loop_
_geom_bond_atom_site_label_1
_geom_bond_atom_site_label_2
_geom_bond_distance
N1 C2 1.274(3)
N1 N2 1.387(3)
N2 C1 1.290(3)
N3 C5 1.313(4)
N3 N4 1.347(3)
N3 C3 1.456(3)
N4 C4 1.314(4)
N5 C5 1.310(4)
N5 C4 1.332(4)
O1 C7 1.205(3)
S1 C1 1.715(3)
S1 C2 1.728(3)
S2 C1 1.751(3)
S2 C6 1.799(3)
C2 C3 1.498(4)
C3 H3A 0.9700
C3 H3B 0.9700
C4 H4 0.9300
C5 H5 0.9300
C6 C7 1.516(4)
C6 H6A 0.9700
C6 H6B 0.9700
C7 C8 1.517(4)
C8 C9 1.482(5)
C8 C10 1.515(4)
C8 C11 1.544(5)
C9 H9A 0.9600
C9 H9B 0.9600
C9 H9C 0.9600
C10 H10A 0.9600
C10 H10B 0.9600
C10 H10C 0.9600
C11 H11A 0.9600
C11 H11B 0.9600
C11 H11C 0.9600

loop_
_geom_torsion_atom_site_label_1
_geom_torsion_atom_site_label_2
_geom_torsion_atom_site_label_3
_geom_torsion_atom_site_label_4
_geom_torsion
C2 N1 N2 C1 0.3(4)
C5 N3 N4 C4 0.9(3)
C3 N3 N4 C4 -179.3(2)
N1 N2 C1 S1 -1.4(3)
N1 N2 C1 S2 179.3(2)
C2 S1 C1 N2 1.6(2)
C2 S1 C1 S2 -179.13(18)
C6 S2 C1 N2 13.2(3)
C6 S2 C1 S1 -166.03(16)
N2 N1 C2 C3 -177.4(3)
N2 N1 C2 S1 0.9(3)
C1 S1 C2 N1 -1.4(2)
C1 S1 C2 C3 176.9(2)
C5 N3 C3 C2 105.8(3)
N4 N3 C3 C2 -74.1(4)
N1 C2 C3 N3 -127.9(3)
S1 C2 C3 N3 53.9(4)
N3 N4 C4 N5 -1.1(4)
C5 N5 C4 N4 0.9(4)
C4 N5 C5 N3 -0.3(4)
N4 N3 C5 N5 -0.4(4)
C3 N3 C5 N5 179.8(3)
C1 S2 C6 C7 71.9(2)
S2 C6 C7 O1 15.0(3)
S2 C6 C7 C8 -165.12(19)
O1 C7 C8 C9 129.1(4)
C6 C7 C8 C9 -50.8(5)
O1 C7 C8 C10 5.4(4)
C6 C7 C8 C10 -174.5(2)
O1 C7 C8 C11 -109.9(4)
C6 C7 C8 C11 70.2(4)

loop_
_cod_related_entry_id
_cod_related_entry_database
_cod_related_entry_code
1 ChemSpider 21119192
